data_7222021
loop_
_publ_author_name
'Guo, Huadong'
'Yan, Yongnian'
'Wang, Nan'
'Guo, Xianmin'
'Zheng, Guoli'
'Qi, Yanjuan'

_publ_section_title
;
 A series of entangled coordination polymers assembled by a V-shaped
 bisimidazole ligand and various dicarboxylic acids: synthesis,
 characterization and luminescence properties
;
_journal_issue 34
_journal_name_full CrystEngComm
_journal_page_first 6512
_journal_paper_doi 10.1039/C5CE00903K
_journal_volume 17
_journal_year 2015
_chemical_formula_moiety 'C52 H52 N8 O14 S2 Zn2'
_chemical_formula_sum 'C52 H52 N8 O14 S2 Zn2'
_chemical_formula_weight 1207.88
_chemical_melting_point ?
_chemical_name_systematic
;
 ?
;
_space_group_IT_number 2
_symmetry_cell_setting triclinic
_symmetry_space_group_name_Hall '-P 1'
_symmetry_space_group_name_H-M 'P -1'
_atom_sites_solution_hydrogens geom
_atom_sites_solution_primary direct
_atom_sites_solution_secondary difmap
_audit_creation_method SHELXL-97
_audit_update_record
;
2015-05-06 deposited with the CCDC.
2015-07-31 downloaded from the CCDC.
;
_cell_angle_alpha 92.1130(10)
_cell_angle_beta 96.5990(10)
_cell_angle_gamma 103.6810(10)
_cell_formula_units_Z 1
_cell_length_a 9.8185(7)
_cell_length_b 11.7979(8)
_cell_length_c 12.0667(8)
_cell_measurement_reflns_used 6665
_cell_measurement_temperature 293(2)
_cell_measurement_theta_max 26.02
_cell_measurement_theta_min 1.61
_cell_volume 1346.15(16)
_computing_cell_refinement 'Bruker SMART'
_computing_data_collection 'Bruker SMART'
_computing_data_reduction 'Bruker SAINT'
_computing_molecular_graphics SHELXP-97
_computing_publication_material SHELXTL
_computing_structure_refinement 'SHELXL-97 (Sheldrick, 1997)'
_computing_structure_solution 'SHELXS-97 (Sheldrick, 1990)'
_diffrn_ambient_temperature 293(2)
_diffrn_detector_area_resol_mean 9.00cm
_diffrn_measured_fraction_theta_full 0.992
_diffrn_measured_fraction_theta_max 0.992
_diffrn_measurement_device_type 'CCD area detector'
_diffrn_measurement_method 'phi and omega scans'
_diffrn_radiation_monochromator graphite
_diffrn_radiation_source 'fine-focus sealed tube'
_diffrn_radiation_type MoK\a
_diffrn_radiation_wavelength 0.71073
_diffrn_reflns_av_R_equivalents 0.0120
_diffrn_reflns_av_sigmaI/netI 0.0240
_diffrn_reflns_limit_h_max 13
_diffrn_reflns_limit_h_min -12
_diffrn_reflns_limit_k_max 9
_diffrn_reflns_limit_k_min -15
_diffrn_reflns_limit_l_max 15
_diffrn_reflns_limit_l_min -16
_diffrn_reflns_number 9985
_diffrn_reflns_theta_full 28.35
_diffrn_reflns_theta_max 28.35
_diffrn_reflns_theta_min 1.70
_diffrn_standards_decay_% none
_diffrn_standards_interval_count none
_diffrn_standards_interval_time none
_diffrn_standards_number none
_exptl_absorpt_coefficient_mu 1.042
_exptl_absorpt_correction_T_max 0.818
_exptl_absorpt_correction_T_min 0.782
_exptl_absorpt_correction_type empirical
_exptl_absorpt_process_details SADABS
_exptl_crystal_colour colorless
_exptl_crystal_density_diffrn 1.490
_exptl_crystal_density_method 'not measured'
_exptl_crystal_description block
_exptl_crystal_F_000 624
_exptl_crystal_size_max 0.24
_exptl_crystal_size_mid 0.20
_exptl_crystal_size_min 0.19
_refine_diff_density_max 1.674
_refine_diff_density_min -0.480
_refine_diff_density_rms 0.143
_refine_ls_extinction_method none
_refine_ls_goodness_of_fit_ref 1.084
_refine_ls_hydrogen_treatment constr
_refine_ls_matrix_type full
_refine_ls_number_parameters 352
_refine_ls_number_reflns 6665
_refine_ls_number_restraints 3
_refine_ls_restrained_S_all 1.091
_refine_ls_R_factor_all 0.0482
_refine_ls_R_factor_gt 0.0379
_refine_ls_shift/su_max 0.001
_refine_ls_shift/su_mean 0.000
_refine_ls_structure_factor_coef Fsqd
_refine_ls_weighting_details 'calc w=1/[\s^2^(Fo^2^)+(0.0782P)^2^+0.4243P] where P=(Fo^2^+2Fc^2^)/3'
_refine_ls_weighting_scheme calc
_refine_ls_wR_factor_gt 0.1084
_refine_ls_wR_factor_ref 0.1243
_reflns_number_gt 5690
_reflns_number_total 6665
_reflns_threshold_expression >2sigma(I)
_cod_data_source_file c5ce00903k2.cif
_cod_data_source_block 1
_cod_depositor_comments
;
The following automatic conversions were performed:

'_chemical_melting_point' value 'not measured' was changed to '?' -
the value is undefined or not given.

Automatic conversion script
Id: cif_fix_values 3271 2015-04-21 07:52:19Z andrius 
;
_cod_original_sg_symbol_H-M p-1
_cod_database_code 7222021

loop_
_symmetry_equiv_pos_as_xyz
'x, y, z'
'-x, -y, -z'

loop_
_atom_site_label
_atom_site_type_symbol
_atom_site_fract_x
_atom_site_fract_y
_atom_site_fract_z
_atom_site_U_iso_or_equiv
_atom_site_adp_type
_atom_site_occupancy
_atom_site_symmetry_multiplicity
_atom_site_calc_flag
_atom_site_refinement_flags
C1 C 0.7621(2) -0.3534(2) 0.93631(19) 0.0323(5) Uani 1 1 d .
C2 C 0.6115(2) -0.4106(2) 0.95772(19) 0.0317(5) Uani 1 1 d .
H2 H 0.5517 -0.3595 0.9297 0.038 Uiso 1 1 calc R
C3 C 0.5519(3) -0.5296(2) 0.8955(2) 0.0401(6) Uani 1 1 d .
H3A H 0.6105 -0.5821 0.9192 0.048 Uiso 1 1 calc R
H3B H 0.5537 -0.5218 0.8159 0.048 Uiso 1 1 calc R
C4 C 0.3996(3) -0.5813(3) 0.9180(2) 0.0435(6) Uani 1 1 d .
H4A H 0.3394 -0.5329 0.8870 0.052 Uiso 1 1 calc R
H4B H 0.3660 -0.6588 0.8805 0.052 Uiso 1 1 calc R
C5 C 1.0201(3) -0.1222(2) 0.7055(2) 0.0421(6) Uani 1 1 d .
C6 C 1.0401(4) -0.0410(3) 0.6092(3) 0.0556(7) Uani 1 1 d .
H6 H 1.1244 0.0216 0.6347 0.067 Uiso 1 1 calc R
C7 C 1.0702(3) -0.0969(3) 0.5052(2) 0.0461(6) Uani 1 1 d .
H7A H 0.9961 -0.1671 0.4831 0.055 Uiso 1 1 calc R
H7B H 1.1587 -0.1200 0.5205 0.055 Uiso 1 1 calc R
C8 C 1.0799(4) -0.0170(3) 0.4089(2) 0.0526(7) Uani 1 1 d .
H8A H 1.1678 0.0428 0.4233 0.063 Uiso 1 1 calc R
H8B H 1.0827 -0.0624 0.3409 0.063 Uiso 1 1 calc R
C9 C 1.1655(2) -0.1763(2) 1.01349(19) 0.0321(4) Uani 1 1 d .
H9 H 1.0874 -0.1558 1.0376 0.038 Uiso 1 1 calc R
C10 C 1.2973(3) -0.2572(2) 0.9219(2) 0.0391(5) Uani 1 1 d .
H10 H 1.3252 -0.3044 0.8699 0.047 Uiso 1 1 calc R
C11 C 1.3856(3) -0.1805(2) 0.9990(2) 0.0416(6) Uani 1 1 d .
H11 H 1.4837 -0.1655 1.0105 0.050 Uiso 1 1 calc R
C12 C 1.3497(2) -0.03627(19) 1.14302(18) 0.0306(4) Uani 1 1 d .
C13 C 1.2769(2) 0.0498(2) 1.15093(19) 0.0328(5) Uani 1 1 d .
H13 H 1.1931 0.0450 1.1044 0.039 Uiso 1 1 calc R
C14 C 1.3302(2) 0.1437(2) 1.2291(2) 0.0342(5) Uani 1 1 d .
H14 H 1.2821 0.2022 1.2357 0.041 Uiso 1 1 calc R
C15 C 1.4552(2) 0.1496(2) 1.29685(19) 0.0337(5) Uani 1 1 d .
C16 C 1.5271(3) 0.0620(3) 1.2912(2) 0.0475(7) Uani 1 1 d .
H16 H 1.6098 0.0663 1.3389 0.057 Uiso 1 1 calc R
C17 C 1.4736(3) -0.0323(2) 1.2131(2) 0.0464(6) Uani 1 1 d .
H17 H 1.5202 -0.0920 1.2079 0.056 Uiso 1 1 calc R
C18 C 1.4121(2) 0.3140(2) 1.45962(19) 0.0331(5) Uani 1 1 d .
C19 C 1.3364(3) 0.3934(2) 1.4228(2) 0.0372(5) Uani 1 1 d .
H19 H 1.3481 0.4259 1.3544 0.045 Uiso 1 1 calc R
C20 C 1.2426(3) 0.4240(2) 1.4892(2) 0.0361(5) Uani 1 1 d .
H20 H 1.1900 0.4766 1.4653 0.043 Uiso 1 1 calc R
C21 C 1.2279(2) 0.3759(2) 1.59087(19) 0.0312(4) Uani 1 1 d .
C22 C 1.3017(3) 0.2944(2) 1.6270(2) 0.0399(5) Uani 1 1 d .
H22 H 1.2885 0.2610 1.6948 0.048 Uiso 1 1 calc R
C23 C 1.3953(3) 0.2638(2) 1.5607(2) 0.0406(5) Uani 1 1 d .
H23 H 1.4463 0.2099 1.5839 0.049 Uiso 1 1 calc R
C24 C 1.1140(2) 0.52011(19) 1.67221(19) 0.0309(4) Uani 1 1 d .
H24 H 1.1506 0.5812 1.6293 0.037 Uiso 1 1 calc R
C25 C 1.0043(3) 0.4192(2) 1.7937(3) 0.0493(7) Uani 1 1 d .
H25 H 0.9492 0.3988 1.8510 0.059 Uiso 1 1 calc R
C26 C 1.0664(3) 0.3469(2) 1.7402(3) 0.0488(7) Uani 1 1 d .
H26 H 1.0632 0.2692 1.7536 0.059 Uiso 1 1 calc R
N1 N 1.1592(2) -0.25535(16) 0.93187(15) 0.0298(4) Uani 1 1 d .
N2 N 1.30100(19) -0.12893(16) 1.05742(15) 0.0302(4) Uani 1 1 d .
N3 N 1.1357(2) 0.41145(17) 1.66165(16) 0.0330(4) Uani 1 1 d .
N4 N 1.0342(2) 0.52793(17) 1.75132(17) 0.0332(4) Uani 1 1 d .
O1 O 0.8337(2) -0.26677(17) 0.99374(18) 0.0488(5) Uani 1 1 d .
O2 O 0.80564(19) -0.39669(19) 0.85272(16) 0.0485(5) Uani 1 1 d .
O3 O 0.9939(3) -0.23165(18) 0.68572(17) 0.0565(5) Uani 1 1 d .
O4 O 1.0316(3) -0.07529(19) 0.80048(17) 0.0568(5) Uani 1 1 d .
O5 O 1.5692(2) 0.37179(17) 1.30162(17) 0.0472(5) Uani 1 1 d .
O6 O 1.6532(2) 0.2589(2) 1.45288(18) 0.0531(5) Uani 1 1 d .
OW1 O 0.7440(3) -0.1233(2) 1.1404(2) 0.0750(8) Uani 1 1 d D
HW1A H 0.8188 -0.0661 1.1580 0.112 Uiso 1 1 d RD
HW1B H 0.7840 -0.1678 1.0986 0.112 Uiso 1 1 d RD
S1 S 1.53857(6) 0.28098(6) 1.37857(5) 0.03658(15) Uani 1 1 d .
Zn1 Zn 0.99144(2) -0.32317(2) 0.816875(19) 0.02708(9) Uani 1 1 d .

loop_
_atom_site_aniso_label
_atom_site_aniso_U_11
_atom_site_aniso_U_22
_atom_site_aniso_U_33
_atom_site_aniso_U_23
_atom_site_aniso_U_13
_atom_site_aniso_U_12
C1 0.0271(10) 0.0361(11) 0.0363(11) 0.0043(9) 0.0134(9) 0.0078(9)
C2 0.0274(10) 0.0356(11) 0.0331(11) -0.0005(9) 0.0143(8) 0.0050(9)
C3 0.0378(12) 0.0442(13) 0.0347(12) -0.0063(10) 0.0196(10) -0.0029(10)
C4 0.0399(13) 0.0494(15) 0.0334(12) -0.0066(10) 0.0166(10) -0.0087(11)
C5 0.0401(13) 0.0481(15) 0.0409(13) 0.0189(11) 0.0077(10) 0.0126(11)
C6 0.0675(19) 0.0586(18) 0.0475(16) 0.0209(14) 0.0159(14) 0.0220(15)
C7 0.0541(16) 0.0456(14) 0.0466(14) 0.0173(12) 0.0133(12) 0.0224(13)
C8 0.0685(19) 0.0587(17) 0.0436(15) 0.0215(13) 0.0229(14) 0.0307(15)
C9 0.0286(10) 0.0360(11) 0.0325(11) -0.0050(9) 0.0054(8) 0.0099(9)
C10 0.0336(12) 0.0431(13) 0.0417(13) -0.0145(10) 0.0050(10) 0.0143(10)
C11 0.0281(11) 0.0465(14) 0.0511(14) -0.0142(11) 0.0044(10) 0.0137(10)
C12 0.0309(10) 0.0302(10) 0.0301(10) -0.0055(8) 0.0023(8) 0.0083(9)
C13 0.0267(10) 0.0372(12) 0.0352(11) -0.0067(9) 0.0008(8) 0.0119(9)
C14 0.0299(11) 0.0354(12) 0.0393(12) -0.0084(9) 0.0035(9) 0.0135(9)
C15 0.0287(10) 0.0388(12) 0.0336(11) -0.0115(9) 0.0054(8) 0.0094(9)
C16 0.0398(14) 0.0523(16) 0.0503(15) -0.0191(12) -0.0153(11) 0.0243(12)
C17 0.0440(14) 0.0435(14) 0.0532(15) -0.0158(12) -0.0122(12) 0.0250(12)
C18 0.0276(10) 0.0381(12) 0.0326(11) -0.0132(9) 0.0038(8) 0.0082(9)
C19 0.0373(12) 0.0461(13) 0.0301(11) -0.0049(9) 0.0079(9) 0.0133(10)
C20 0.0354(12) 0.0425(13) 0.0343(11) -0.0044(9) 0.0071(9) 0.0169(10)
C21 0.0288(10) 0.0330(11) 0.0303(10) -0.0126(8) 0.0061(8) 0.0057(9)
C22 0.0493(14) 0.0420(13) 0.0323(12) -0.0034(10) 0.0091(10) 0.0178(11)
C23 0.0474(14) 0.0439(13) 0.0360(12) -0.0048(10) 0.0060(10) 0.0226(11)
C24 0.0292(10) 0.0298(10) 0.0338(11) -0.0043(8) 0.0102(8) 0.0053(8)
C25 0.0603(17) 0.0380(13) 0.0547(16) 0.0028(11) 0.0356(14) 0.0087(12)
C26 0.0608(17) 0.0314(12) 0.0589(17) 0.0032(11) 0.0313(14) 0.0091(12)
N1 0.0295(9) 0.0315(9) 0.0287(9) -0.0034(7) 0.0024(7) 0.0098(7)
N2 0.0279(9) 0.0310(9) 0.0316(9) -0.0066(7) 0.0025(7) 0.0086(7)
N3 0.0326(9) 0.0312(9) 0.0357(10) -0.0077(7) 0.0128(8) 0.0063(8)
N4 0.0307(9) 0.0313(9) 0.0379(10) -0.0052(8) 0.0135(8) 0.0045(8)
O1 0.0347(9) 0.0443(10) 0.0630(12) -0.0092(9) 0.0204(8) -0.0039(8)
O2 0.0323(9) 0.0623(12) 0.0485(10) -0.0111(9) 0.0230(8) 0.0005(8)
O3 0.0737(14) 0.0449(11) 0.0414(10) 0.0103(8) -0.0088(10) 0.0021(10)
O4 0.0739(15) 0.0553(12) 0.0472(12) 0.0158(10) 0.0137(10) 0.0229(11)
O5 0.0425(10) 0.0450(10) 0.0526(11) -0.0107(8) 0.0201(8) 0.0034(8)
O6 0.0352(10) 0.0684(13) 0.0542(12) -0.0259(10) -0.0069(8) 0.0200(9)
OW1 0.0740(16) 0.0618(15) 0.0900(18) -0.0174(13) 0.0369(14) 0.0089(13)
S1 0.0257(3) 0.0431(3) 0.0392(3) -0.0169(2) 0.0046(2) 0.0077(2)
Zn1 0.02478(14) 0.02884(14) 0.02703(14) -0.00288(9) 0.00806(9) 0.00379(10)

loop_
_atom_type_symbol
_atom_type_description
_atom_type_scat_dispersion_real
_atom_type_scat_dispersion_imag
_atom_type_scat_source
C C 0.0033 0.0016 'International Tables Vol C Tables 4.2.6.8 and 6.1.1.4'
H H 0.0000 0.0000 'International Tables Vol C Tables 4.2.6.8 and 6.1.1.4'
N N 0.0061 0.0033 'International Tables Vol C Tables 4.2.6.8 and 6.1.1.4'
O O 0.0106 0.0060 'International Tables Vol C Tables 4.2.6.8 and 6.1.1.4'
S S 0.1246 0.1234 'International Tables Vol C Tables 4.2.6.8 and 6.1.1.4'
Zn Zn 0.2839 1.4301 'International Tables Vol C Tables 4.2.6.8 and 6.1.1.4'

loop_
_geom_angle_atom_site_label_1
_geom_angle_atom_site_label_2
_geom_angle_atom_site_label_3
_geom_angle
_geom_angle_site_symmetry_1
_geom_angle_site_symmetry_3
O1 C1 O2 122.4(2) . .
O1 C1 C2 121.3(2) . .
O2 C1 C2 116.3(2) . .
C3 C2 C4 110.55(19) . 2_647
C3 C2 C1 113.28(18) . .
C4 C2 C1 111.7(2) 2_647 .
C3 C2 H2 107.0 . .
C4 C2 H2 107.0 2_647 .
C1 C2 H2 107.0 . .
C2 C3 C4 110.94(19) . .
C2 C3 H3A 109.5 . .
C4 C3 H3A 109.5 . .
C2 C3 H3B 109.5 . .
C4 C3 H3B 109.5 . .
H3A C3 H3B 108.0 . .
C2 C4 C3 112.0(2) 2_647 .
C2 C4 H4A 109.2 2_647 .
C3 C4 H4A 109.2 . .
C2 C4 H4B 109.2 2_647 .
C3 C4 H4B 109.2 . .
H4A C4 H4B 107.9 . .
O4 C5 O3 123.1(2) . .
O4 C5 C6 116.9(3) . .
O3 C5 C6 119.9(3) . .
C7 C6 C8 113.7(3) . 2_756
C7 C6 C5 114.1(3) . .
C8 C6 C5 110.3(2) 2_756 .
C7 C6 H6 106.0 . .
C8 C6 H6 106.0 2_756 .
C5 C6 H6 106.0 . .
C6 C7 C8 112.9(2) . .
C6 C7 H7A 109.0 . .
C8 C7 H7A 109.0 . .
C6 C7 H7B 109.0 . .
C8 C7 H7B 109.0 . .
H7A C7 H7B 107.8 . .
C6 C8 C7 113.7(2) 2_756 .
C6 C8 H8A 108.8 2_756 .
C7 C8 H8A 108.8 . .
C6 C8 H8B 108.8 2_756 .
C7 C8 H8B 108.8 . .
H8A C8 H8B 107.7 . .
N1 C9 N2 110.75(19) . .
N1 C9 H9 124.6 . .
N2 C9 H9 124.6 . .
C11 C10 N1 109.8(2) . .
C11 C10 H10 125.1 . .
N1 C10 H10 125.1 . .
C10 C11 N2 106.0(2) . .
C10 C11 H11 127.0 . .
N2 C11 H11 127.0 . .
C13 C12 C17 121.5(2) . .
C13 C12 N2 119.6(2) . .
C17 C12 N2 118.9(2) . .
C12 C13 C14 119.2(2) . .
C12 C13 H13 120.4 . .
C14 C13 H13 120.4 . .
C15 C14 C13 119.5(2) . .
C15 C14 H14 120.3 . .
C13 C14 H14 120.3 . .
C14 C15 C16 121.6(2) . .
C14 C15 S1 119.08(18) . .
C16 C15 S1 118.71(19) . .
C15 C16 C17 119.0(2) . .
C15 C16 H16 120.5 . .
C17 C16 H16 120.5 . .
C12 C17 C16 119.2(2) . .
C12 C17 H17 120.4 . .
C16 C17 H17 120.4 . .
C19 C18 C23 121.4(2) . .
C19 C18 S1 119.11(19) . .
C23 C18 S1 119.46(19) . .
C18 C19 C20 119.1(2) . .
C18 C19 H19 120.4 . .
C20 C19 H19 120.4 . .
C21 C20 C19 119.5(2) . .
C21 C20 H20 120.2 . .
C19 C20 H20 120.2 . .
C20 C21 C22 121.5(2) . .
C20 C21 N3 119.5(2) . .
C22 C21 N3 119.1(2) . .
C23 C22 C21 119.0(2) . .
C23 C22 H22 120.5 . .
C21 C22 H22 120.5 . .
C22 C23 C18 119.5(2) . .
C22 C23 H23 120.3 . .
C18 C23 H23 120.3 . .
N4 C24 N3 111.0(2) . .
N4 C24 H24 124.5 . .
N3 C24 H24 124.5 . .
C26 C25 N4 110.1(2) . .
C26 C25 H25 124.9 . .
N4 C25 H25 124.9 . .
C25 C26 N3 106.0(2) . .
C25 C26 H26 127.0 . .
N3 C26 H26 127.0 . .
C9 N1 C10 106.01(19) . .
C9 N1 Zn1 126.25(16) . .
C10 N1 Zn1 125.49(15) . .
C9 N2 C11 107.39(19) . .
C9 N2 C12 126.77(19) . .
C11 N2 C12 125.7(2) . .
C24 N3 C26 107.18(19) . .
C24 N3 C21 125.6(2) . .
C26 N3 C21 126.9(2) . .
C24 N4 C25 105.7(2) . .
C24 N4 Zn1 127.21(16) . 1_566
C25 N4 Zn1 126.32(16) . 1_566
C1 O2 Zn1 118.20(16) . .
C5 O3 Zn1 115.54(18) . .
HW1A OW1 HW1B 97.0 . .
O6 S1 O5 118.66(13) . .
O6 S1 C18 108.44(12) . .
O5 S1 C18 107.51(12) . .
O6 S1 C15 107.98(12) . .
O5 S1 C15 106.82(12) . .
C18 S1 C15 106.87(11) . .
O2 Zn1 O3 115.10(10) . .
O2 Zn1 N1 124.04(8) . .
O3 Zn1 N1 111.41(9) . .
O2 Zn1 N4 96.38(8) . 1_544
O3 Zn1 N4 100.44(9) . 1_544
N1 Zn1 N4 104.17(8) . 1_544

loop_
_geom_bond_atom_site_label_1
_geom_bond_atom_site_label_2
_geom_bond_distance
_geom_bond_site_symmetry_2
C1 O1 1.231(3) .
C1 O2 1.275(3) .
C1 C2 1.528(3) .
C2 C3 1.520(3) .
C2 C4 1.521(3) 2_647
C2 H2 0.9800 .
C3 C4 1.535(3) .
C3 H3A 0.9700 .
C3 H3B 0.9700 .
C4 C2 1.521(3) 2_647
C4 H4A 0.9700 .
C4 H4B 0.9700 .
C5 O4 1.235(3) .
C5 O3 1.263(4) .
C5 C6 1.534(4) .
C6 C7 1.487(4) .
C6 C8 1.497(4) 2_756
C6 H6 0.9800 .
C7 C8 1.520(3) .
C7 H7A 0.9700 .
C7 H7B 0.9700 .
C8 C6 1.497(4) 2_756
C8 H8A 0.9700 .
C8 H8B 0.9700 .
C9 N1 1.317(3) .
C9 N2 1.352(3) .
C9 H9 0.9300 .
C10 C11 1.348(3) .
C10 N1 1.380(3) .
C10 H10 0.9300 .
C11 N2 1.378(3) .
C11 H11 0.9300 .
C12 C13 1.380(3) .
C12 C17 1.389(3) .
C12 N2 1.431(3) .
C13 C14 1.387(3) .
C13 H13 0.9300 .
C14 C15 1.380(3) .
C14 H14 0.9300 .
C15 C16 1.386(3) .
C15 S1 1.774(2) .
C16 C17 1.391(3) .
C16 H16 0.9300 .
C17 H17 0.9300 .
C18 C19 1.383(4) .
C18 C23 1.386(4) .
C18 S1 1.769(2) .
C19 C20 1.388(3) .
C19 H19 0.9300 .
C20 C21 1.379(3) .
C20 H20 0.9300 .
C21 C22 1.387(4) .
C21 N3 1.434(3) .
C22 C23 1.386(3) .
C22 H22 0.9300 .
C23 H23 0.9300 .
C24 N4 1.317(3) .
C24 N3 1.352(3) .
C24 H24 0.9300 .
C25 C26 1.346(4) .
C25 N4 1.378(3) .
C25 H25 0.9300 .
C26 N3 1.378(3) .
C26 H26 0.9300 .
N1 Zn1 2.0119(19) .
N4 Zn1 2.0521(19) 1_566
O2 Zn1 1.9308(17) .
O3 Zn1 1.9477(19) .
O5 S1 1.444(2) .
O6 S1 1.436(2) .
OW1 HW1A 0.8709 .
OW1 HW1B 0.8990 .
Zn1 N4 2.0521(19) 1_544

loop_
_geom_torsion_atom_site_label_1
_geom_torsion_atom_site_label_2
_geom_torsion_atom_site_label_3
_geom_torsion_atom_site_label_4
_geom_torsion
_geom_torsion_site_symmetry_1
_geom_torsion_site_symmetry_4
O1 C1 C2 C3 -168.0(2) . .
O2 C1 C2 C3 15.6(3) . .
O1 C1 C2 C4 -42.3(3) . 2_647
O2 C1 C2 C4 141.2(2) . 2_647
C4 C2 C3 C4 55.1(3) 2_647 .
C1 C2 C3 C4 -178.7(2) . .
C2 C3 C4 C2 -55.9(3) . 2_647
O4 C5 C6 C7 161.7(3) . .
O3 C5 C6 C7 -17.9(4) . .
O4 C5 C6 C8 -68.9(4) . 2_756
O3 C5 C6 C8 111.5(3) . 2_756
C8 C6 C7 C8 48.5(4) 2_756 .
C5 C6 C7 C8 176.2(3) . .
C6 C7 C8 C6 -48.5(5) . 2_756
N1 C10 C11 N2 -0.6(3) . .
C17 C12 C13 C14 1.4(4) . .
N2 C12 C13 C14 -175.6(2) . .
C12 C13 C14 C15 0.4(4) . .
C13 C14 C15 C16 -2.0(4) . .
C13 C14 C15 S1 168.95(19) . .
C14 C15 C16 C17 1.8(5) . .
S1 C15 C16 C17 -169.2(2) . .
C13 C12 C17 C16 -1.5(4) . .
N2 C12 C17 C16 175.4(3) . .
C15 C16 C17 C12 0.0(5) . .
C23 C18 C19 C20 0.6(4) . .
S1 C18 C19 C20 -176.64(19) . .
C18 C19 C20 C21 0.7(4) . .
C19 C20 C21 C22 -2.0(4) . .
C19 C20 C21 N3 177.2(2) . .
C20 C21 C22 C23 2.0(4) . .
N3 C21 C22 C23 -177.3(2) . .
C21 C22 C23 C18 -0.6(4) . .
C19 C18 C23 C22 -0.7(4) . .
S1 C18 C23 C22 176.6(2) . .
N4 C25 C26 N3 -0.6(4) . .
N2 C9 N1 C10 -1.0(3) . .
N2 C9 N1 Zn1 -164.63(15) . .
C11 C10 N1 C9 1.0(3) . .
C11 C10 N1 Zn1 164.78(19) . .
N1 C9 N2 C11 0.7(3) . .
N1 C9 N2 C12 176.4(2) . .
C10 C11 N2 C9 0.0(3) . .
C10 C11 N2 C12 -175.8(2) . .
C13 C12 N2 C9 -32.0(3) . .
C17 C12 N2 C9 151.0(3) . .
C13 C12 N2 C11 143.0(3) . .
C17 C12 N2 C11 -34.0(4) . .
N4 C24 N3 C26 -0.7(3) . .
N4 C24 N3 C21 -174.0(2) . .
C25 C26 N3 C24 0.8(3) . .
C25 C26 N3 C21 173.9(2) . .
C20 C21 N3 C24 -34.9(3) . .
C22 C21 N3 C24 144.4(2) . .
C20 C21 N3 C26 153.2(3) . .
C22 C21 N3 C26 -27.5(4) . .
N3 C24 N4 C25 0.4(3) . .
N3 C24 N4 Zn1 170.77(16) . 1_566
C26 C25 N4 C24 0.2(4) . .
C26 C25 N4 Zn1 -170.3(2) . 1_566
O1 C1 O2 Zn1 0.5(4) . .
C2 C1 O2 Zn1 176.90(16) . .
O4 C5 O3 Zn1 -6.0(4) . .
C6 C5 O3 Zn1 173.6(2) . .
C19 C18 S1 O6 146.3(2) . .
C23 C18 S1 O6 -31.0(2) . .
C19 C18 S1 O5 16.9(2) . .
C23 C18 S1 O5 -160.4(2) . .
C19 C18 S1 C15 -97.5(2) . .
C23 C18 S1 C15 85.2(2) . .
C14 C15 S1 O6 171.5(2) . .
C16 C15 S1 O6 -17.3(3) . .
C14 C15 S1 O5 -59.8(2) . .
C16 C15 S1 O5 111.4(2) . .
C14 C15 S1 C18 55.1(2) . .
C16 C15 S1 C18 -133.8(2) . .
C1 O2 Zn1 O3 -105.9(2) . .
C1 O2 Zn1 N1 37.5(2) . .
C1 O2 Zn1 N4 149.4(2) . 1_544
C5 O3 Zn1 O2 101.7(2) . .
C5 O3 Zn1 N1 -46.2(3) . .
C5 O3 Zn1 N4 -156.1(2) . 1_544
C9 N1 Zn1 O2 -54.8(2) . .
C10 N1 Zn1 O2 144.7(2) . .
C9 N1 Zn1 O3 89.8(2) . .
C10 N1 Zn1 O3 -70.7(2) . .
C9 N1 Zn1 N4 -162.75(19) . 1_544
C10 N1 Zn1 N4 36.7(2) . 1_544
